data_7023936
loop_
_publ_author_name
'Barros, Wdeson P.'
'Inglis, Ross'
'Nichol, Gary S.'
'Rajeshkumar, Thayalan'
'Rajaraman, Gopalan'
'Piligkos, Stergios'
'Stumpf, Humberto O.'
'Brechin, Euan K.'

_publ_section_title
;
 From antiferromagnetic to ferromagnetic exchange in a family of
 oxime-based Mn(III) dimers: a magneto-structural study.
;
_journal_issue 47
_journal_name_full 'Dalton transactions (Cambridge, England : 2003)'
_journal_page_first 16510
_journal_page_last 16517
_journal_paper_doi 10.1039/c3dt52009a
_journal_volume 42
_journal_year 2013
_chemical_formula_moiety '2 C43 H41 Mn2 N9 O3 2+, 4 Cl O4 -, H2 O'
_chemical_formula_sum 'C86 H84 Cl4 Mn4 N18 O23'
_chemical_formula_weight 2099.27
_chemical_name_systematic
;
 ?
;
_space_group_IT_number 2
_symmetry_cell_setting triclinic
_symmetry_space_group_name_Hall '-P 1'
_symmetry_space_group_name_H-M 'P -1'
_atom_sites_solution_hydrogens difmap
_atom_sites_solution_primary charge-flipping
_atom_sites_solution_secondary difmap
_audit_creation_method SHELXL-97
_cell_angle_alpha 73.692(3)
_cell_angle_beta 80.838(3)
_cell_angle_gamma 88.509(3)
_cell_formula_units_Z 1
_cell_length_a 10.7837(3)
_cell_length_b 11.6961(4)
_cell_length_c 18.9210(6)
_cell_measurement_reflns_used 11341
_cell_measurement_temperature 120(2)
_cell_measurement_theta_max 73.8253
_cell_measurement_theta_min 3.9354
_cell_volume 2260.78(13)
_computing_cell_refinement 'CrysAlisPro (Agilent Technologies, 2011)'
_computing_data_collection 'CrysAlisPro (Agilent Technologies, 2011)'
_computing_data_reduction 'CrysAlisPro (Agilent Technologies, 2011)'
_computing_molecular_graphics 'DIAMOND (Brandenburg & Putz, 1999)'
_computing_publication_material 'SHELXTL (Sheldrick, 2008) and local programs'
_computing_structure_refinement 'SHELXTL (Sheldrick, 2008)'
_computing_structure_solution 'SHELXTL (Sheldrick, 2008)'
_diffrn_ambient_temperature 120(2)
_diffrn_detector_area_resol_mean 10.3147
_diffrn_measured_fraction_theta_full 0.995
_diffrn_measured_fraction_theta_max 0.972
_diffrn_measurement_device_type 'Agilent Technologies SuperNova'
_diffrn_measurement_method '\w scans'
_diffrn_radiation_monochromator 'mirror optics'
_diffrn_radiation_source microsource
_diffrn_radiation_type CuK\a
_diffrn_radiation_wavelength 1.54184
_diffrn_reflns_av_R_equivalents 0.0283
_diffrn_reflns_av_sigmaI/netI 0.0303
_diffrn_reflns_limit_h_max 13
_diffrn_reflns_limit_h_min -13
_diffrn_reflns_limit_k_max 14
_diffrn_reflns_limit_k_min -14
_diffrn_reflns_limit_l_max 23
_diffrn_reflns_limit_l_min -23
_diffrn_reflns_number 25644
_diffrn_reflns_theta_full 70.00
_diffrn_reflns_theta_max 73.99
_diffrn_reflns_theta_min 3.94
_exptl_absorpt_coefficient_mu 6.248
_exptl_absorpt_correction_T_max 0.8063
_exptl_absorpt_correction_T_min 0.4623
_exptl_absorpt_correction_type gaussian
_exptl_absorpt_process_details
;
CrysAlisPro, Agilent Technologies,
Version 1.171.35.21d (release 25-05-2012 CrysAlis171 .NET)
(compiled May 25 2012,16:20:25)
Numerical absorption correction based on gaussian integration over
   a multifaceted crystal model
;
_exptl_crystal_colour 'dark brown'
_exptl_crystal_density_diffrn 1.542
_exptl_crystal_density_method 'not measured'
_exptl_crystal_description plate
_exptl_crystal_F_000 1078
_exptl_crystal_size_max 0.15
_exptl_crystal_size_mid 0.09
_exptl_crystal_size_min 0.04
_refine_diff_density_max 0.674
_refine_diff_density_min -0.554
_refine_diff_density_rms 0.052
_refine_ls_extinction_method none
_refine_ls_goodness_of_fit_ref 1.012
_refine_ls_hydrogen_treatment mixed
_refine_ls_matrix_type full
_refine_ls_number_parameters 621
_refine_ls_number_reflns 8930
_refine_ls_number_restraints 3
_refine_ls_restrained_S_all 1.012
_refine_ls_R_factor_all 0.0434
_refine_ls_R_factor_gt 0.0348
_refine_ls_shift/su_max 0.001
_refine_ls_shift/su_mean 0.000
_refine_ls_structure_factor_coef Fsqd
_refine_ls_weighting_details 'calc w=1/[\s^2^(Fo^2^)+(0.0445P)^2^+1.3099P] where P=(Fo^2^+2Fc^2^)/3'
_refine_ls_weighting_scheme calc
_refine_ls_wR_factor_gt 0.0855
_refine_ls_wR_factor_ref 0.0915
_reflns_number_gt 7758
_reflns_number_total 8930
_reflns_threshold_expression I>2\s(I)
_cod_data_source_file c3dt52009a.txt
_cod_data_source_block 1-eb2225
_cod_original_cell_volume 2260.79(12)
_cod_database_code 7023936

loop_
_symmetry_equiv_pos_as_xyz
'x, y, z'
'-x, -y, -z'

loop_
_atom_site_label
_atom_site_type_symbol
_atom_site_fract_x
_atom_site_fract_y
_atom_site_fract_z
_atom_site_U_iso_or_equiv
_atom_site_adp_type
_atom_site_occupancy
_atom_site_symmetry_multiplicity
_atom_site_calc_flag
_atom_site_refinement_flags
_atom_site_disorder_assembly
_atom_site_disorder_group
Mn1 Mn 0.31485(3) 0.92514(3) 0.722905(18) 0.02242(8) Uani 1 1 d . . .
Mn2 Mn 0.25674(3) 0.65121(3) 0.789149(17) 0.01977(8) Uani 1 1 d . . .
O1 O 0.14912(14) 0.51995(13) 0.80193(8) 0.0258(3) Uani 1 1 d . . .
O2 O 0.17362(14) 0.87081(13) 0.69168(9) 0.0285(3) Uani 1 1 d . . .
O3 O 0.34941(13) 0.78260(13) 0.78163(8) 0.0246(3) Uani 1 1 d . . .
N1 N 0.15230(16) 0.74966(15) 0.71479(10) 0.0229(3) Uani 1 1 d . . .
N2 N 0.46058(17) 1.01757(16) 0.75295(10) 0.0272(4) Uani 1 1 d . . .
N3 N 0.21348(18) 0.98942(16) 0.81852(10) 0.0279(4) Uani 1 1 d . . .
N4 N 0.48703(17) 0.91884(15) 0.63963(10) 0.0258(4) Uani 1 1 d . . .
N5 N 0.27902(17) 1.09578(15) 0.66254(10) 0.0259(4) Uani 1 1 d . . .
N6 N 0.40509(15) 0.53567(15) 0.84202(9) 0.0223(3) Uani 1 1 d . . .
N7 N 0.39241(16) 0.60643(15) 0.69330(9) 0.0229(3) Uani 1 1 d . . .
N8 N 0.19688(16) 0.62913(15) 0.91002(10) 0.0228(3) Uani 1 1 d . . .
O8 O 0.7929(2) 1.36538(16) 0.51888(11) 0.0482(5) Uani 1 1 d . . .
N9 N 0.56187(19) 0.30482(18) 0.81760(13) 0.0378(5) Uani 1 1 d . . .
C1 C 0.07948(19) 0.49750(18) 0.75592(12) 0.0234(4) Uani 1 1 d . . .
C2 C 0.0404(2) 0.3791(2) 0.76635(13) 0.0282(4) Uani 1 1 d . . .
H2 H 0.0656 0.3175 0.8057 0.034 Uiso 1 1 calc R . .
C3 C -0.0340(2) 0.3513(2) 0.72034(14) 0.0320(5) Uani 1 1 d . . .
H3 H -0.0591 0.2707 0.7286 0.038 Uiso 1 1 calc R . .
C4 C -0.0728(2) 0.4392(2) 0.66195(14) 0.0337(5) Uani 1 1 d . . .
H4 H -0.1232 0.4192 0.6301 0.040 Uiso 1 1 calc R . .
C5 C -0.0366(2) 0.5562(2) 0.65125(14) 0.0320(5) Uani 1 1 d . . .
H5 H -0.0629 0.6168 0.6117 0.038 Uiso 1 1 calc R . .
C6 C 0.03823(19) 0.58740(19) 0.69765(12) 0.0251(4) Uani 1 1 d . . .
C7 C 0.0721(2) 0.71200(19) 0.68243(12) 0.0262(4) Uani 1 1 d . . .
H7 H 0.0331 0.7690 0.6467 0.031 Uiso 1 1 calc R . .
C8 C 0.4284(2) 1.0076(2) 0.83386(13) 0.0326(5) Uani 1 1 d . . .
H8A H 0.4799 1.0659 0.8463 0.039 Uiso 1 1 calc R . .
H8B H 0.4487 0.9268 0.8631 0.039 Uiso 1 1 calc R . .
C9 C 0.2912(2) 1.03011(19) 0.85515(12) 0.0301(5) Uani 1 1 d . . .
C10 C 0.2465(3) 1.0824(2) 0.91147(13) 0.0364(5) Uani 1 1 d . . .
H10 H 0.3029 1.1109 0.9368 0.044 Uiso 1 1 calc R . .
C11 C 0.1184(3) 1.0920(2) 0.92988(15) 0.0440(6) Uani 1 1 d . . .
H11 H 0.0854 1.1279 0.9679 0.053 Uiso 1 1 calc R . .
C12 C 0.0386(3) 1.0490(2) 0.89258(15) 0.0437(6) Uani 1 1 d . . .
H12 H -0.0499 1.0540 0.9051 0.052 Uiso 1 1 calc R . .
C13 C 0.0893(2) 0.9988(2) 0.83669(14) 0.0352(5) Uani 1 1 d . . .
H13 H 0.0346 0.9701 0.8105 0.042 Uiso 1 1 calc R . .
C14 C 0.5811(2) 0.9581(2) 0.73851(13) 0.0295(5) Uani 1 1 d . . .
H14A H 0.5852 0.8844 0.7795 0.035 Uiso 1 1 calc R . .
H14B H 0.6517 1.0114 0.7373 0.035 Uiso 1 1 calc R . .
C15 C 0.5939(2) 0.92770(18) 0.66542(12) 0.0272(4) Uani 1 1 d . . .
C16 C 0.7103(2) 0.9052(2) 0.62924(14) 0.0345(5) Uani 1 1 d . . .
H16 H 0.7850 0.9131 0.6483 0.041 Uiso 1 1 calc R . .
C17 C 0.7149(2) 0.8708(2) 0.56467(15) 0.0385(6) Uani 1 1 d . . .
H17 H 0.7932 0.8548 0.5386 0.046 Uiso 1 1 calc R . .
C18 C 0.6046(2) 0.8602(2) 0.53844(13) 0.0346(5) Uani 1 1 d . . .
H18 H 0.6061 0.8356 0.4945 0.042 Uiso 1 1 calc R . .
C19 C 0.4925(2) 0.88551(18) 0.57666(12) 0.0287(5) Uani 1 1 d . . .
H19 H 0.4169 0.8793 0.5581 0.034 Uiso 1 1 calc R . .
C20 C 0.4674(2) 1.1441(2) 0.70556(13) 0.0316(5) Uani 1 1 d . . .
H20A H 0.5424 1.1548 0.6664 0.038 Uiso 1 1 calc R . .
H20B H 0.4785 1.1969 0.7369 0.038 Uiso 1 1 calc R . .
C21 C 0.3539(2) 1.18183(19) 0.66901(12) 0.0282(5) Uani 1 1 d . . .
C22 C 0.3296(2) 1.3017(2) 0.63967(14) 0.0340(5) Uani 1 1 d . . .
H22 H 0.3824 1.3614 0.6451 0.041 Uiso 1 1 calc R . .
C23 C 0.2282(2) 1.3332(2) 0.60260(14) 0.0360(5) Uani 1 1 d . . .
H23 H 0.2106 1.4147 0.5822 0.043 Uiso 1 1 calc R . .
C24 C 0.1522(2) 1.2445(2) 0.59542(13) 0.0334(5) Uani 1 1 d . . .
H24 H 0.0826 1.2643 0.5695 0.040 Uiso 1 1 calc R . .
C25 C 0.1798(2) 1.1271(2) 0.62664(12) 0.0291(5) Uani 1 1 d . . .
H25 H 0.1269 1.0662 0.6227 0.035 Uiso 1 1 calc R . .
C26 C 0.52298(19) 0.57513(19) 0.78891(12) 0.0250(4) Uani 1 1 d . . .
H26A H 0.5919 0.5216 0.8052 0.030 Uiso 1 1 calc R . .
H26B H 0.5463 0.6568 0.7882 0.030 Uiso 1 1 calc R . .
C27 C 0.50579(19) 0.57347(18) 0.71184(12) 0.0238(4) Uani 1 1 d . . .
C28 C 0.6019(2) 0.5428(2) 0.66292(13) 0.0294(5) Uani 1 1 d . . .
H28 H 0.6803 0.5176 0.6782 0.035 Uiso 1 1 calc R . .
C29 C 0.5816(2) 0.5497(2) 0.59133(13) 0.0316(5) Uani 1 1 d . . .
H29 H 0.6460 0.5295 0.5566 0.038 Uiso 1 1 calc R . .
C30 C 0.4663(2) 0.58633(19) 0.57125(12) 0.0288(5) Uani 1 1 d . . .
H30 H 0.4507 0.5931 0.5222 0.035 Uiso 1 1 calc R . .
C31 C 0.3740(2) 0.61295(18) 0.62356(12) 0.0259(4) Uani 1 1 d . . .
H31 H 0.2943 0.6368 0.6097 0.031 Uiso 1 1 calc R . .
C32 C 0.40987(19) 0.5630(2) 0.91316(12) 0.0272(4) Uani 1 1 d . . .
H32A H 0.4578 0.6385 0.9031 0.033 Uiso 1 1 calc R . .
H32B H 0.4543 0.4989 0.9453 0.033 Uiso 1 1 calc R . .
C33 C 0.27957(19) 0.57454(19) 0.95349(12) 0.0247(4) Uani 1 1 d . . .
C34 C 0.2493(2) 0.5370(2) 1.03046(12) 0.0319(5) Uani 1 1 d . . .
H34 H 0.3081 0.4947 1.0601 0.038 Uiso 1 1 calc R . .
C35 C 0.1317(2) 0.5622(2) 1.06350(13) 0.0341(5) Uani 1 1 d . . .
H35 H 0.1089 0.5380 1.1162 0.041 Uiso 1 1 calc R . .
C36 C 0.0483(2) 0.6227(2) 1.01897(13) 0.0321(5) Uani 1 1 d . . .
H36 H -0.0317 0.6434 1.0406 0.038 Uiso 1 1 calc R . .
C37 C 0.0826(2) 0.65294(19) 0.94221(12) 0.0271(4) Uani 1 1 d . . .
H37 H 0.0237 0.6916 0.9114 0.033 Uiso 1 1 calc R . .
C38 C 0.3759(2) 0.40619(19) 0.85461(13) 0.0269(4) Uani 1 1 d . . .
H38A H 0.3512 0.3953 0.8087 0.032 Uiso 1 1 calc R . .
H38B H 0.3031 0.3822 0.8950 0.032 Uiso 1 1 calc R . .
C39 C 0.4836(2) 0.3248(2) 0.87503(14) 0.0305(5) Uani 1 1 d . . .
C40 C 0.5002(3) 0.2752(3) 0.94830(16) 0.0481(7) Uani 1 1 d . . .
H40 H 0.4423 0.2893 0.9882 0.058 Uiso 1 1 calc R . .
C41 C 0.6035(4) 0.2044(3) 0.9618(2) 0.0708(10) Uani 1 1 d . . .
H41 H 0.6180 0.1700 1.0115 0.085 Uiso 1 1 calc R . .
C42 C 0.6837(3) 0.1843(3) 0.9043(3) 0.0716(11) Uani 1 1 d . . .
H42 H 0.7549 0.1359 0.9129 0.086 Uiso 1 1 calc R . .
C43 C 0.6601(3) 0.2352(3) 0.8331(2) 0.0557(9) Uani 1 1 d . . .
H43 H 0.7164 0.2203 0.7928 0.067 Uiso 1 1 calc R . .
Cl1 Cl -0.23305(6) 0.80800(5) 0.88745(4) 0.03978(14) Uani 1 1 d . . .
O4 O -0.19657(18) 0.7577(2) 0.95976(11) 0.0519(5) Uani 1 1 d . . .
O5 O -0.34492(17) 0.74880(18) 0.88269(11) 0.0481(5) Uani 1 1 d . . .
O6 O -0.1347(2) 0.7920(3) 0.83176(12) 0.0701(7) Uani 1 1 d . . .
O7 O -0.2570(3) 0.9311(2) 0.8781(2) 0.1023(12) Uani 1 1 d . . .
Cl2 Cl 0.78287(5) 1.23861(5) 0.54920(3) 0.03484(13) Uani 1 1 d . . .
O9 O 0.7936(2) 1.2033(2) 0.62529(12) 0.0703(7) Uani 1 1 d . . .
O10 O 0.6680(2) 1.1950(2) 0.53914(12) 0.0636(7) Uani 1 1 d . . .
O11 O 0.8844(3) 1.1904(3) 0.5095(2) 0.1233(15) Uani 1 1 d . . .
O12 O 1.0064(5) 0.9793(5) 0.5512(3) 0.0643(12) Uani 0.50 1 d PD A -1
H1O H 0.968(7) 1.038(6) 0.527(5) 0.09(3) Uiso 0.50 1 d PD B -1
H2O H 1.054(11) 0.954(10) 0.519(4) 0.19(8) Uiso 0.50 1 d PD C -1

loop_
_atom_site_aniso_label
_atom_site_aniso_U_11
_atom_site_aniso_U_22
_atom_site_aniso_U_33
_atom_site_aniso_U_23
_atom_site_aniso_U_13
_atom_site_aniso_U_12
Mn1 0.02470(17) 0.01822(16) 0.02440(17) -0.00651(13) -0.00255(13) -0.00279(12)
Mn2 0.02086(16) 0.01853(16) 0.02030(16) -0.00539(12) -0.00419(12) -0.00144(12)
O1 0.0268(7) 0.0248(7) 0.0260(7) -0.0059(6) -0.0060(6) -0.0045(6)
O2 0.0324(8) 0.0177(7) 0.0352(8) -0.0030(6) -0.0121(7) -0.0018(6)
O3 0.0246(7) 0.0240(7) 0.0263(7) -0.0074(6) -0.0060(6) -0.0026(6)
N1 0.0238(8) 0.0193(8) 0.0259(9) -0.0060(7) -0.0051(7) -0.0009(6)
N2 0.0294(9) 0.0263(9) 0.0258(9) -0.0094(7) 0.0003(7) -0.0048(7)
N3 0.0309(9) 0.0240(9) 0.0272(9) -0.0081(7) 0.0028(8) -0.0035(7)
N4 0.0292(9) 0.0214(9) 0.0251(9) -0.0059(7) -0.0002(7) -0.0025(7)
N5 0.0283(9) 0.0209(9) 0.0267(9) -0.0073(7) 0.0027(7) -0.0018(7)
N6 0.0206(8) 0.0247(9) 0.0220(8) -0.0072(7) -0.0037(7) 0.0001(6)
N7 0.0259(9) 0.0198(8) 0.0227(9) -0.0067(7) -0.0010(7) -0.0010(7)
N8 0.0221(8) 0.0225(8) 0.0241(9) -0.0069(7) -0.0033(7) -0.0001(6)
O8 0.0630(12) 0.0303(9) 0.0505(11) -0.0049(8) -0.0170(10) -0.0086(8)
N9 0.0301(10) 0.0293(10) 0.0543(13) -0.0164(9) 0.0012(9) 0.0004(8)
C1 0.0201(9) 0.0253(10) 0.0256(10) -0.0109(8) 0.0014(8) -0.0016(8)
C2 0.0266(10) 0.0246(11) 0.0324(12) -0.0096(9) 0.0021(9) -0.0038(8)
C3 0.0262(11) 0.0309(12) 0.0422(13) -0.0201(10) 0.0042(10) -0.0065(9)
C4 0.0250(11) 0.0407(13) 0.0448(14) -0.0256(11) -0.0080(10) -0.0015(9)
C5 0.0265(11) 0.0373(13) 0.0363(12) -0.0151(10) -0.0089(9) 0.0013(9)
C6 0.0211(10) 0.0270(11) 0.0294(11) -0.0114(9) -0.0035(8) -0.0013(8)
C7 0.0254(10) 0.0256(11) 0.0281(11) -0.0067(8) -0.0070(8) 0.0015(8)
C8 0.0346(12) 0.0375(13) 0.0281(11) -0.0145(10) -0.0005(9) -0.0094(10)
C9 0.0391(12) 0.0223(10) 0.0256(11) -0.0052(8) 0.0037(9) -0.0076(9)
C10 0.0510(15) 0.0280(12) 0.0282(12) -0.0101(9) 0.0047(11) -0.0074(10)
C11 0.0577(17) 0.0332(13) 0.0357(14) -0.0115(11) 0.0115(12) 0.0039(12)
C12 0.0411(14) 0.0433(15) 0.0393(14) -0.0076(11) 0.0072(11) 0.0062(11)
C13 0.0338(12) 0.0315(12) 0.0348(13) -0.0042(10) 0.0012(10) 0.0006(9)
C14 0.0268(11) 0.0323(12) 0.0306(11) -0.0102(9) -0.0047(9) -0.0032(9)
C15 0.0299(11) 0.0202(10) 0.0292(11) -0.0053(8) -0.0004(9) -0.0037(8)
C16 0.0301(12) 0.0315(12) 0.0406(13) -0.0109(10) -0.0001(10) 0.0004(9)
C17 0.0375(13) 0.0327(12) 0.0416(14) -0.0128(11) 0.0089(11) -0.0012(10)
C18 0.0483(14) 0.0260(11) 0.0261(11) -0.0075(9) 0.0052(10) -0.0019(10)
C19 0.0398(12) 0.0193(10) 0.0243(11) -0.0027(8) -0.0031(9) -0.0033(9)
C20 0.0339(12) 0.0242(11) 0.0357(12) -0.0099(9) 0.0014(10) -0.0070(9)
C21 0.0322(11) 0.0242(11) 0.0259(11) -0.0097(9) 0.0073(9) -0.0034(9)
C22 0.0379(13) 0.0230(11) 0.0367(13) -0.0076(9) 0.0070(10) -0.0059(9)
C23 0.0412(13) 0.0233(11) 0.0364(13) -0.0047(9) 0.0079(10) 0.0022(9)
C24 0.0358(12) 0.0297(12) 0.0297(12) -0.0058(9) 0.0051(10) 0.0039(9)
C25 0.0315(11) 0.0255(11) 0.0273(11) -0.0062(9) 0.0018(9) 0.0000(9)
C26 0.0210(10) 0.0275(11) 0.0268(11) -0.0086(9) -0.0026(8) -0.0002(8)
C27 0.0244(10) 0.0202(10) 0.0250(10) -0.0058(8) 0.0005(8) -0.0026(8)
C28 0.0263(10) 0.0301(11) 0.0303(11) -0.0090(9) 0.0014(9) -0.0009(8)
C29 0.0364(12) 0.0289(11) 0.0285(11) -0.0111(9) 0.0044(9) -0.0038(9)
C30 0.0398(12) 0.0222(10) 0.0243(11) -0.0084(8) -0.0007(9) -0.0040(9)
C31 0.0329(11) 0.0196(10) 0.0259(11) -0.0076(8) -0.0043(9) -0.0024(8)
C32 0.0229(10) 0.0365(12) 0.0251(11) -0.0117(9) -0.0073(8) 0.0044(9)
C33 0.0241(10) 0.0267(10) 0.0248(10) -0.0088(8) -0.0052(8) 0.0014(8)
C34 0.0301(11) 0.0405(13) 0.0245(11) -0.0068(10) -0.0073(9) 0.0043(9)
C35 0.0326(12) 0.0447(14) 0.0232(11) -0.0091(10) 0.0007(9) -0.0013(10)
C36 0.0257(11) 0.0381(13) 0.0336(12) -0.0154(10) 0.0013(9) 0.0015(9)
C37 0.0242(10) 0.0264(11) 0.0301(11) -0.0070(9) -0.0038(9) 0.0015(8)
C38 0.0250(10) 0.0246(10) 0.0292(11) -0.0056(9) -0.0026(9) -0.0007(8)
C39 0.0262(11) 0.0253(11) 0.0382(13) -0.0060(9) -0.0050(9) -0.0008(8)
C40 0.0536(17) 0.0403(15) 0.0434(15) 0.0022(12) -0.0130(13) 0.0063(12)
C41 0.077(2) 0.0488(19) 0.083(3) 0.0030(18) -0.044(2) 0.0154(17)
C42 0.0462(18) 0.0452(18) 0.132(4) -0.026(2) -0.041(2) 0.0206(14)
C43 0.0293(13) 0.0357(14) 0.105(3) -0.0302(16) -0.0008(15) 0.0025(11)
Cl1 0.0364(3) 0.0355(3) 0.0536(4) -0.0141(3) -0.0228(3) 0.0041(2)
O4 0.0391(10) 0.0789(15) 0.0467(11) -0.0256(10) -0.0216(9) 0.0175(10)
O5 0.0371(10) 0.0564(12) 0.0510(11) -0.0078(9) -0.0189(9) -0.0082(8)
O6 0.0465(12) 0.115(2) 0.0450(12) -0.0163(13) -0.0040(10) -0.0114(13)
O7 0.129(2) 0.0427(13) 0.173(3) -0.0448(17) -0.111(2) 0.0289(14)
Cl2 0.0388(3) 0.0282(3) 0.0368(3) -0.0091(2) -0.0030(2) -0.0038(2)
O9 0.0952(18) 0.0612(14) 0.0516(13) 0.0070(11) -0.0387(13) -0.0322(13)
O10 0.0768(15) 0.0546(13) 0.0560(13) 0.0063(10) -0.0349(12) -0.0305(11)
O11 0.129(3) 0.0625(18) 0.146(3) -0.0283(19) 0.068(2) 0.0180(18)
O12 0.047(3) 0.081(4) 0.066(3) -0.022(3) -0.012(2) 0.013(2)

loop_
_atom_type_symbol
_atom_type_description
_atom_type_scat_dispersion_real
_atom_type_scat_dispersion_imag
_atom_type_scat_source
C C 0.0181 0.0091 'International Tables Vol C Tables 4.2.6.8 and 6.1.1.4'
H H 0.0000 0.0000 'International Tables Vol C Tables 4.2.6.8 and 6.1.1.4'
N N 0.0311 0.0180 'International Tables Vol C Tables 4.2.6.8 and 6.1.1.4'
O O 0.0492 0.0322 'International Tables Vol C Tables 4.2.6.8 and 6.1.1.4'
Cl Cl 0.3639 0.7018 'International Tables Vol C Tables 4.2.6.8 and 6.1.1.4'
Mn Mn -0.5299 2.8052 'International Tables Vol C Tables 4.2.6.8 and 6.1.1.4'

loop_
_geom_angle_atom_site_label_1
_geom_angle_atom_site_label_2
_geom_angle_atom_site_label_3
_geom_angle
Mn2 Mn1 O2 65.75(4)
Mn2 Mn1 O3 29.84(4)
Mn2 Mn1 N2 123.66(5)
Mn2 Mn1 N3 99.24(5)
Mn2 Mn1 N4 99.27(5)
Mn2 Mn1 N5 154.08(5)
O2 Mn1 O3 95.57(6)
O2 Mn1 N2 169.86(7)
O2 Mn1 N3 99.04(7)
O2 Mn1 N4 108.76(7)
O2 Mn1 N5 88.42(7)
O3 Mn1 N2 93.84(7)
O3 Mn1 N3 94.16(7)
O3 Mn1 N4 90.96(7)
O3 Mn1 N5 174.85(7)
N2 Mn1 N3 76.46(7)
N2 Mn1 N4 74.81(7)
N2 Mn1 N5 81.98(7)
N3 Mn1 N4 151.08(7)
N3 Mn1 N5 81.97(7)
N4 Mn1 N5 90.84(7)
Mn1 Mn2 O1 148.79(5)
Mn1 Mn2 O3 29.44(5)
Mn1 Mn2 N1 60.92(5)
Mn1 Mn2 N6 118.14(4)
Mn1 Mn2 N7 92.33(4)
Mn1 Mn2 N8 103.73(5)
O1 Mn2 O3 175.03(7)
O1 Mn2 N1 88.34(7)
O1 Mn2 N6 92.84(6)
O1 Mn2 N7 93.12(6)
O1 Mn2 N8 86.15(6)
O3 Mn2 N1 90.35(7)
O3 Mn2 N6 89.76(6)
O3 Mn2 N7 91.68(6)
O3 Mn2 N8 90.34(6)
N1 Mn2 N6 163.77(7)
N1 Mn2 N7 90.27(7)
N1 Mn2 N8 119.67(7)
N6 Mn2 N7 73.50(6)
N6 Mn2 N8 76.56(6)
N7 Mn2 N8 149.98(6)
Mn2 O1 C1 129.81(14)
Mn1 O2 N1 115.48(12)
Mn1 O3 Mn2 120.73(8)
Mn2 N1 O2 117.35(12)
Mn2 N1 C7 127.72(15)
O2 N1 C7 114.79(17)
Mn1 N2 C8 107.78(13)
Mn1 N2 C14 108.17(13)
Mn1 N2 C20 108.27(14)
C8 N2 C14 109.73(18)
C8 N2 C20 112.52(17)
C14 N2 C20 110.23(17)
Mn1 N3 C9 113.43(15)
Mn1 N3 C13 126.96(16)
C9 N3 C13 119.4(2)
Mn1 N4 C15 112.78(14)
Mn1 N4 C19 127.10(15)
C15 N4 C19 118.77(19)
Mn1 N5 C21 115.07(15)
Mn1 N5 C25 125.15(15)
C21 N5 C25 119.19(19)
Mn2 N6 C26 104.57(12)
Mn2 N6 C32 106.46(12)
Mn2 N6 C38 111.36(12)
C26 N6 C32 110.84(16)
C26 N6 C38 112.06(16)
C32 N6 C38 111.22(17)
Mn2 N7 C27 112.65(13)
Mn2 N7 C31 129.32(14)
C27 N7 C31 117.99(18)
Mn2 N8 C33 114.82(13)
Mn2 N8 C37 125.80(14)
C33 N8 C37 118.91(18)
C39 N9 C43 117.5(3)
O1 C1 C2 118.9(2)
O1 C1 C6 123.10(18)
C2 C1 C6 117.98(19)
C1 C2 H2 119.4
C1 C2 C3 121.1(2)
H2 C2 C3 119.4
C2 C3 H3 119.4
C2 C3 C4 121.1(2)
H3 C3 C4 119.4
C3 C4 H4 120.7
C3 C4 C5 118.7(2)
H4 C4 C5 120.7
C4 C5 H5 119.3
C4 C5 C6 121.5(2)
H5 C5 C6 119.3
C1 C6 C5 119.6(2)
C1 C6 C7 122.49(19)
C5 C6 C7 117.9(2)
N1 C7 C6 123.5(2)
N1 C7 H7 118.2
C6 C7 H7 118.2
N2 C8 H8A 109.3
N2 C8 H8B 109.3
N2 C8 C9 111.43(19)
H8A C8 H8B 108.0
H8A C8 C9 109.3
H8B C8 C9 109.3
N3 C9 C8 114.93(19)
N3 C9 C10 121.8(2)
C8 C9 C10 123.1(2)
C9 C10 H10 120.7
C9 C10 C11 118.5(2)
H10 C10 C11 120.7
C10 C11 H11 120.2
C10 C11 C12 119.5(2)
H11 C11 C12 120.2
C11 C12 H12 120.5
C11 C12 C13 119.0(3)
H12 C12 C13 120.5
N3 C13 C12 121.7(2)
N3 C13 H13 119.1
C12 C13 H13 119.1
N2 C14 H14A 109.5
N2 C14 H14B 109.5
N2 C14 C15 110.88(18)
H14A C14 H14B 108.1
H14A C14 C15 109.5
H14B C14 C15 109.5
N4 C15 C14 116.32(19)
N4 C15 C16 122.5(2)
C14 C15 C16 121.1(2)
C15 C16 H16 120.9
C15 C16 C17 118.3(2)
H16 C16 C17 120.9
C16 C17 H17 120.3
C16 C17 C18 119.4(2)
H17 C17 C18 120.3
C17 C18 H18 120.4
C17 C18 C19 119.2(2)
H18 C18 C19 120.4
N4 C19 C18 121.9(2)
N4 C19 H19 119.1
C18 C19 H19 119.1
N2 C20 H20A 108.8
N2 C20 H20B 108.8
N2 C20 C21 113.82(18)
H20A C20 H20B 107.7
H20A C20 C21 108.8
H20B C20 C21 108.8
N5 C21 C20 117.85(19)
N5 C21 C22 121.1(2)
C20 C21 C22 121.0(2)
C21 C22 H22 120.3
C21 C22 C23 119.4(2)
H22 C22 C23 120.3
C22 C23 H23 120.3
C22 C23 C24 119.3(2)
H23 C23 C24 120.3
C23 C24 H24 120.7
C23 C24 C25 118.7(2)
H24 C24 C25 120.7
N5 C25 C24 122.3(2)
N5 C25 H25 118.9
C24 C25 H25 118.9
N6 C26 H26A 109.6
N6 C26 H26B 109.6
N6 C26 C27 110.15(16)
H26A C26 H26B 108.1
H26A C26 C27 109.6
H26B C26 C27 109.6
N7 C27 C26 115.45(18)
N7 C27 C28 122.6(2)
C26 C27 C28 121.97(19)
C27 C28 H28 120.6
C27 C28 C29 118.8(2)
H28 C28 C29 120.6
C28 C29 H29 120.5
C28 C29 C30 119.0(2)
H29 C29 C30 120.5
C29 C30 H30 120.5
C29 C30 C31 119.0(2)
H30 C30 C31 120.5
N7 C31 C30 122.7(2)
N7 C31 H31 118.7
C30 C31 H31 118.7
N6 C32 H32A 109.4
N6 C32 H32B 109.4
N6 C32 C33 111.31(16)
H32A C32 H32B 108.0
H32A C32 C33 109.4
H32B C32 C33 109.4
N8 C33 C32 115.40(18)
N8 C33 C34 122.1(2)
C32 C33 C34 122.42(19)
C33 C34 H34 120.6
C33 C34 C35 118.8(2)
H34 C34 C35 120.6
C34 C35 H35 120.4
C34 C35 C36 119.1(2)
H35 C35 C36 120.4
C35 C36 H36 120.5
C35 C36 C37 119.1(2)
H36 C36 C37 120.5
N8 C37 C36 121.9(2)
N8 C37 H37 119.1
C36 C37 H37 119.1
N6 C38 H38A 108.7
N6 C38 H38B 108.7
N6 C38 C39 114.15(17)
H38A C38 H38B 107.6
H38A C38 C39 108.7
H38B C38 C39 108.7
N9 C39 C38 115.6(2)
N9 C39 C40 122.4(2)
C38 C39 C40 122.0(2)
C39 C40 H40 120.9
C39 C40 C41 118.1(3)
H40 C40 C41 120.9
C40 C41 H41 120.0
C40 C41 C42 120.0(3)
H41 C41 C42 120.0
C41 C42 H42 120.7
C41 C42 C43 118.6(3)
H42 C42 C43 120.7
N9 C43 C42 123.4(3)
N9 C43 H43 118.3
C42 C43 H43 118.3
O4 Cl1 O5 109.74(12)
O4 Cl1 O6 108.97(13)
O4 Cl1 O7 108.66(16)
O5 Cl1 O6 109.26(14)
O5 Cl1 O7 109.32(15)
O6 Cl1 O7 110.9(2)
O8 Cl2 O9 111.68(13)
O8 Cl2 O10 110.78(13)
O8 Cl2 O11 106.55(16)
O9 Cl2 O10 109.64(13)
O9 Cl2 O11 108.7(2)
O10 Cl2 O11 109.5(2)
H1O O12 H2O 106(3)

loop_
_geom_bond_atom_site_label_1
_geom_bond_atom_site_label_2
_geom_bond_distance
Mn1 Mn2 3.1350(4)
Mn1 O2 1.9026(15)
Mn1 O3 1.7923(15)
Mn1 N2 2.1632(18)
Mn1 N3 2.2637(18)
Mn1 N4 2.2499(18)
Mn1 N5 2.0634(18)
Mn2 O1 1.8860(14)
Mn2 O3 1.8145(14)
Mn2 N1 2.0252(18)
Mn2 N6 2.2415(17)
Mn2 N7 2.3136(17)
Mn2 N8 2.2183(17)
O1 C1 1.318(2)
O2 N1 1.374(2)
N1 C7 1.287(3)
N2 C8 1.487(3)
N2 C14 1.481(3)
N2 C20 1.496(3)
N3 C9 1.342(3)
N3 C13 1.338(3)
N4 C15 1.339(3)
N4 C19 1.346(3)
N5 C21 1.350(3)
N5 C25 1.346(3)
N6 C26 1.484(3)
N6 C32 1.477(3)
N6 C38 1.499(3)
N7 C27 1.343(3)
N7 C31 1.346(3)
N8 C33 1.337(3)
N8 C37 1.343(3)
O8 Cl2 1.4319(19)
N9 C39 1.337(3)
N9 C43 1.338(4)
C1 C2 1.409(3)
C1 C6 1.414(3)
C2 H2 0.950
C2 C3 1.379(3)
C3 H3 0.950
C3 C4 1.393(4)
C4 H4 0.950
C4 C5 1.383(3)
C5 H5 0.950
C5 C6 1.406(3)
C6 C7 1.449(3)
C7 H7 0.950
C8 H8A 0.990
C8 H8B 0.990
C8 C9 1.507(3)
C9 C10 1.389(3)
C10 H10 0.950
C10 C11 1.379(4)
C11 H11 0.950
C11 C12 1.381(4)
C12 H12 0.950
C12 C13 1.383(4)
C13 H13 0.950
C14 H14A 0.990
C14 H14B 0.990
C14 C15 1.507(3)
C15 C16 1.387(3)
C16 H16 0.950
C16 C17 1.382(4)
C17 H17 0.950
C17 C18 1.381(4)
C18 H18 0.950
C18 C19 1.377(3)
C19 H19 0.950
C20 H20A 0.990
C20 H20B 0.990
C20 C21 1.498(3)
C21 C22 1.390(3)
C22 H22 0.950
C22 C23 1.378(4)
C23 H23 0.950
C23 C24 1.387(4)
C24 H24 0.950
C24 C25 1.379(3)
C25 H25 0.950
C26 H26A 0.990
C26 H26B 0.990
C26 C27 1.504(3)
C27 C28 1.386(3)
C28 H28 0.950
C28 C29 1.386(3)
C29 H29 0.950
C29 C30 1.380(3)
C30 H30 0.950
C30 C31 1.382(3)
C31 H31 0.950
C32 H32A 0.990
C32 H32B 0.990
C32 C33 1.510(3)
C33 C34 1.385(3)
C34 H34 0.950
C34 C35 1.385(3)
C35 H35 0.950
C35 C36 1.376(3)
C36 H36 0.950
C36 C37 1.385(3)
C37 H37 0.950
C38 H38A 0.990
C38 H38B 0.990
C38 C39 1.510(3)
C39 C40 1.383(4)
C40 H40 0.950
C40 C41 1.385(4)
C41 H41 0.950
C41 C42 1.349(6)
C42 H42 0.950
C42 C43 1.373(5)
C43 H43 0.950
Cl1 O4 1.442(2)
Cl1 O5 1.4339(18)
Cl1 O6 1.419(2)
Cl1 O7 1.422(2)
Cl2 O9 1.405(2)
Cl2 O10 1.413(2)
Cl2 O11 1.424(3)
O12 H1O 0.846(10)
O12 H2O 0.843(10)

loop_
_geom_torsion_atom_site_label_1
_geom_torsion_atom_site_label_2
_geom_torsion_atom_site_label_3
_geom_torsion_atom_site_label_4
_geom_torsion
O2 Mn1 Mn2 O1 -7.23(11)
O2 Mn1 Mn2 O3 -178.01(11)
O2 Mn1 Mn2 N1 3.68(8)
O2 Mn1 Mn2 N6 165.20(7)
O2 Mn1 Mn2 N7 92.69(7)
O2 Mn1 Mn2 N8 -112.89(7)
O3 Mn1 Mn2 O1 170.79(13)
O3 Mn1 Mn2 N1 -178.31(11)
O3 Mn1 Mn2 N6 -16.79(11)
O3 Mn1 Mn2 N7 -89.30(10)
O3 Mn1 Mn2 N8 65.13(10)
N2 Mn1 Mn2 O1 168.42(11)
N2 Mn1 Mn2 O3 -2.37(11)
N2 Mn1 Mn2 N1 179.32(8)
N2 Mn1 Mn2 N6 -19.16(8)
N2 Mn1 Mn2 N7 -91.67(7)
N2 Mn1 Mn2 N8 62.76(7)
N3 Mn1 Mn2 O1 88.59(10)
N3 Mn1 Mn2 O3 -82.19(11)
N3 Mn1 Mn2 N1 99.50(8)
N3 Mn1 Mn2 N6 -98.98(7)
N3 Mn1 Mn2 N7 -171.49(7)
N3 Mn1 Mn2 N8 -17.07(7)
N4 Mn1 Mn2 O1 -113.72(10)
N4 Mn1 Mn2 O3 75.49(11)
N4 Mn1 Mn2 N1 -102.82(7)
N4 Mn1 Mn2 N6 58.70(7)
N4 Mn1 Mn2 N7 -13.81(7)
N4 Mn1 Mn2 N8 140.62(7)
N5 Mn1 Mn2 O1 -2.03(15)
N5 Mn1 Mn2 O3 -172.81(15)
N5 Mn1 Mn2 N1 8.88(13)
N5 Mn1 Mn2 N6 170.40(12)
N5 Mn1 Mn2 N7 97.89(12)
N5 Mn1 Mn2 N8 -107.68(12)
Mn1 Mn2 O1 C1 35.0(2)
O3 Mn2 O1 C1 100.2(8)
N1 Mn2 O1 C1 25.48(17)
N6 Mn2 O1 C1 -138.32(17)
N7 Mn2 O1 C1 -64.70(17)
N8 Mn2 O1 C1 145.37(17)
Mn2 Mn1 O2 N1 -5.25(11)
O3 Mn1 O2 N1 -6.24(14)
N2 Mn1 O2 N1 -164.2(3)
N3 Mn1 O2 N1 -101.37(13)
N4 Mn1 O2 N1 86.68(14)
N5 Mn1 O2 N1 177.02(14)
O2 Mn1 O3 Mn2 1.82(10)
N2 Mn1 O3 Mn2 178.02(9)
N3 Mn1 O3 Mn2 101.34(9)
N4 Mn1 O3 Mn2 -107.14(9)
N5 Mn1 O3 Mn2 142.5(7)
O1 Mn2 O3 Mn1 -73.2(8)
N1 Mn2 O3 Mn1 1.48(10)
N6 Mn2 O3 Mn1 165.24(9)
N7 Mn2 O3 Mn1 91.76(9)
N8 Mn2 O3 Mn1 -118.20(9)
Mn1 O2 N1 Mn2 8.36(18)
Mn1 O2 N1 C7 -167.69(15)
Mn1 Mn2 N1 O2 -5.23(11)
Mn1 Mn2 N1 C7 170.2(2)
O1 Mn2 N1 O2 169.14(14)
O1 Mn2 N1 C7 -15.39(19)
O3 Mn2 N1 O2 -6.06(14)
O3 Mn2 N1 C7 169.40(19)
N6 Mn2 N1 O2 -96.4(3)
N6 Mn2 N1 C7 79.1(3)
N7 Mn2 N1 O2 -97.74(14)
N7 Mn2 N1 C7 77.72(19)
N8 Mn2 N1 O2 84.53(15)
N8 Mn2 N1 C7 -100.00(19)
Mn2 Mn1 N2 C8 -62.77(15)
Mn2 Mn1 N2 C14 55.81(15)
Mn2 Mn1 N2 C20 175.26(11)
O2 Mn1 N2 C8 94.1(4)
O2 Mn1 N2 C14 -147.3(4)
O2 Mn1 N2 C20 -27.9(5)
O3 Mn1 N2 C8 -63.96(15)
O3 Mn1 N2 C14 54.62(14)
O3 Mn1 N2 C20 174.08(13)
N3 Mn1 N2 C8 29.41(14)
N3 Mn1 N2 C14 147.99(15)
N3 Mn1 N2 C20 -92.56(14)
N4 Mn1 N2 C8 -153.91(16)
N4 Mn1 N2 C14 -35.33(13)
N4 Mn1 N2 C20 84.12(14)
N5 Mn1 N2 C8 113.02(15)
N5 Mn1 N2 C14 -128.40(14)
N5 Mn1 N2 C20 -8.95(13)
Mn2 Mn1 N3 C9 110.73(15)
Mn2 Mn1 N3 C13 -74.88(19)
O2 Mn1 N3 C9 177.43(15)
O2 Mn1 N3 C13 -8.2(2)
O3 Mn1 N3 C9 81.11(16)
O3 Mn1 N3 C13 -104.50(19)
N2 Mn1 N3 C9 -11.85(15)
N2 Mn1 N3 C13 162.5(2)
N4 Mn1 N3 C9 -18.5(2)
N4 Mn1 N3 C13 155.92(17)
N5 Mn1 N3 C9 -95.47(16)
N5 Mn1 N3 C13 78.92(19)
Mn2 Mn1 N4 C15 -97.53(14)
Mn2 Mn1 N4 C19 68.91(17)
O2 Mn1 N4 C15 -164.94(14)
O2 Mn1 N4 C19 1.49(19)
O3 Mn1 N4 C15 -68.73(15)
O3 Mn1 N4 C19 97.71(18)
N2 Mn1 N4 C15 24.99(14)
N2 Mn1 N4 C19 -168.58(19)
N3 Mn1 N4 C15 31.7(2)
N3 Mn1 N4 C19 -161.90(16)
N5 Mn1 N4 C15 106.44(15)
N5 Mn1 N4 C19 -87.12(18)
Mn2 Mn1 N5 C21 170.89(10)
Mn2 Mn1 N5 C25 -0.2(3)
O2 Mn1 N5 C21 175.63(15)
O2 Mn1 N5 C25 4.54(17)
O3 Mn1 N5 C21 34.8(8)
O3 Mn1 N5 C25 -136.3(7)
N2 Mn1 N5 C21 -1.09(15)
N2 Mn1 N5 C25 -172.18(18)
N3 Mn1 N5 C21 76.27(15)
N3 Mn1 N5 C25 -94.83(17)
N4 Mn1 N5 C21 -75.62(15)
N4 Mn1 N5 C25 113.29(17)
Mn1 Mn2 N6 C26 -45.57(13)
Mn1 Mn2 N6 C32 71.83(13)
Mn1 Mn2 N6 C38 -166.78(11)
O1 Mn2 N6 C26 130.51(12)
O1 Mn2 N6 C32 -112.10(13)
O1 Mn2 N6 C38 9.29(13)
O3 Mn2 N6 C26 -53.73(12)
O3 Mn2 N6 C32 63.67(13)
O3 Mn2 N6 C38 -174.94(13)
N1 Mn2 N6 C26 36.7(3)
N1 Mn2 N6 C32 154.1(2)
N1 Mn2 N6 C38 -84.5(3)
N7 Mn2 N6 C26 38.10(12)
N7 Mn2 N6 C32 155.49(14)
N7 Mn2 N6 C38 -83.12(13)
N8 Mn2 N6 C26 -144.14(13)
N8 Mn2 N6 C32 -26.74(13)
N8 Mn2 N6 C38 94.65(13)
Mn1 Mn2 N7 C27 97.47(13)
Mn1 Mn2 N7 C31 -80.09(17)
O1 Mn2 N7 C27 -113.26(14)
O1 Mn2 N7 C31 69.17(17)
O3 Mn2 N7 C27 68.03(14)
O3 Mn2 N7 C31 -109.54(17)
N1 Mn2 N7 C27 158.38(14)
N1 Mn2 N7 C31 -19.18(17)
N6 Mn2 N7 C27 -21.22(13)
N6 Mn2 N7 C31 161.21(18)
N8 Mn2 N7 C27 -25.6(2)
N8 Mn2 N7 C31 156.86(16)
Mn1 Mn2 N8 C33 -108.41(14)
Mn1 Mn2 N8 C37 79.58(17)
O1 Mn2 N8 C33 101.59(15)
O1 Mn2 N8 C37 -70.42(17)
O3 Mn2 N8 C33 -81.93(15)
O3 Mn2 N8 C37 106.06(17)
N1 Mn2 N8 C33 -172.53(14)
N1 Mn2 N8 C37 15.46(19)
N6 Mn2 N8 C33 7.74(14)
N6 Mn2 N8 C37 -164.27(18)
N7 Mn2 N8 C33 12.0(2)
N7 Mn2 N8 C37 -159.98(15)
Mn2 O1 C1 C2 158.97(15)
Mn2 O1 C1 C6 -23.2(3)
O1 C1 C2 C3 179.13(19)
C6 C1 C2 C3 1.2(3)
C1 C2 C3 C4 0.0(3)
C2 C3 C4 C5 -0.7(3)
C3 C4 C5 C6 0.2(3)
C4 C5 C6 C1 1.0(3)
C4 C5 C6 C7 179.9(2)
O1 C1 C6 C5 -179.55(19)
O1 C1 C6 C7 1.7(3)
C2 C1 C6 C5 -1.7(3)
C2 C1 C6 C7 179.53(19)
Mn2 N1 C7 C6 3.2(3)
O2 N1 C7 C6 178.74(19)
C1 C6 C7 N1 7.7(3)
C5 C6 C7 N1 -171.1(2)
Mn1 N2 C8 C9 -44.1(2)
C14 N2 C8 C9 -161.69(18)
C20 N2 C8 C9 75.2(2)
Mn1 N3 C9 C8 -9.1(2)
Mn1 N3 C9 C10 174.57(17)
C13 N3 C9 C8 176.0(2)
C13 N3 C9 C10 -0.3(3)
N2 C8 C9 N3 36.0(3)
N2 C8 C9 C10 -147.8(2)
N3 C9 C10 C11 0.1(4)
C8 C9 C10 C11 -175.8(2)
C9 C10 C11 C12 0.5(4)
C10 C11 C12 C13 -0.9(4)
Mn1 N3 C13 C12 -174.29(18)
C9 N3 C13 C12 -0.2(3)
C11 C12 C13 N3 0.8(4)
Mn1 N2 C14 C15 42.4(2)
C8 N2 C14 C15 159.75(17)
C20 N2 C14 C15 -75.8(2)
Mn1 N4 C15 C14 -8.8(2)
Mn1 N4 C15 C16 168.43(17)
C19 N4 C15 C14 -176.43(19)
C19 N4 C15 C16 0.8(3)
N2 C14 C15 N4 -22.3(3)
N2 C14 C15 C16 160.5(2)
N4 C15 C16 C17 -0.8(3)
C14 C15 C16 C17 176.2(2)
C15 C16 C17 C18 0.0(4)
C16 C17 C18 C19 0.9(4)
Mn1 N4 C19 C18 -165.55(16)
C15 N4 C19 C18 0.2(3)
C17 C18 C19 N4 -1.0(3)
Mn1 N2 C20 C21 17.1(2)
C8 N2 C20 C21 -101.9(2)
C14 N2 C20 C21 135.21(19)
Mn1 N5 C21 C20 11.6(2)
Mn1 N5 C21 C22 -171.27(16)
C25 N5 C21 C20 -176.72(19)
C25 N5 C21 C22 0.4(3)
N2 C20 C21 N5 -19.8(3)
N2 C20 C21 C22 163.06(19)
N5 C21 C22 C23 -0.8(3)
C20 C21 C22 C23 176.3(2)
C21 C22 C23 C24 0.1(3)
C22 C23 C24 C25 0.8(3)
Mn1 N5 C25 C24 171.39(16)
C21 N5 C25 C24 0.6(3)
C23 C24 C25 N5 -1.2(3)
Mn2 N6 C26 C27 -52.42(17)
C32 N6 C26 C27 -166.76(17)
C38 N6 C26 C27 68.3(2)
Mn2 N7 C27 C26 -1.5(2)
Mn2 N7 C27 C28 -179.88(16)
C31 N7 C27 C26 176.40(17)
C31 N7 C27 C28 -2.0(3)
N6 C26 C27 N7 36.9(2)
N6 C26 C27 C28 -144.6(2)
N7 C27 C28 C29 1.9(3)
C26 C27 C28 C29 -176.4(2)
C27 C28 C29 C30 -0.3(3)
C28 C29 C30 C31 -1.1(3)
Mn2 N7 C31 C30 177.97(15)
C27 N7 C31 C30 0.5(3)
C29 C30 C31 N7 1.1(3)
Mn2 N6 C32 C33 42.2(2)
C26 N6 C32 C33 155.34(18)
C38 N6 C32 C33 -79.3(2)
Mn2 N8 C33 C32 13.7(2)
Mn2 N8 C33 C34 -169.61(17)
C37 N8 C33 C32 -173.70(18)
C37 N8 C33 C34 3.0(3)
N6 C32 C33 N8 -38.9(3)
N6 C32 C33 C34 144.4(2)
N8 C33 C34 C35 -3.3(3)
C32 C33 C34 C35 173.2(2)
C33 C34 C35 C36 0.5(4)
C34 C35 C36 C37 2.3(4)
Mn2 N8 C37 C36 171.78(16)
C33 N8 C37 C36 0.1(3)
C35 C36 C37 N8 -2.7(3)
Mn2 N6 C38 C39 167.99(15)
C26 N6 C38 C39 51.3(2)
C32 N6 C38 C39 -73.4(2)
C43 N9 C39 C38 178.6(2)
C43 N9 C39 C40 -0.9(4)
N6 C38 C39 N9 -89.2(2)
N6 C38 C39 C40 90.3(3)
N9 C39 C40 C41 1.3(4)
C38 C39 C40 C41 -178.2(3)
C39 C40 C41 C42 -0.8(5)
C40 C41 C42 C43 0.0(5)
C39 N9 C43 C42 0.0(4)
C41 C42 C43 N9 0.5(5)
